data_4075527
loop_
_publ_author_name
'Streubel, Rainer'
'Wilkens, Hendrik'
'Ruthe, Frank'
'Jones, Peter G.'

_publ_section_title
;
 1,2-Azaphosphol-5-ene Complexes through Metal-Assisted Synthesis
;
_journal_issue 20
_journal_name_full Organometallics
_journal_page_first 4830
_journal_paper_doi 10.1021/om060344j
_journal_volume 25
_journal_year 2006
_chemical_formula_sum 'C23 H37 N2 O7 P Si2 W'
_chemical_formula_weight 724.55
_chemical_name_systematic
;
 ?
;
_space_group_IT_number 14
_symmetry_cell_setting monoclinic
_symmetry_space_group_name_Hall '-P 2yn'
_symmetry_space_group_name_H-M 'P 1 21/n 1'
_atom_sites_solution_hydrogens geom
_atom_sites_solution_primary direct
_atom_sites_solution_secondary difmap
_audit_creation_method SHELXL-97
_cell_angle_alpha 90.00
_cell_angle_beta 95.50(4)
_cell_angle_gamma 90.00
_cell_formula_units_Z 4
_cell_length_a 10.049(3)
_cell_length_b 17.105(4)
_cell_length_c 17.623(10)
_cell_measurement_reflns_used 54
_cell_measurement_temperature 143(2)
_cell_measurement_theta_max 11.5
_cell_measurement_theta_min 10
_cell_volume 3015(2)
_computing_cell_refinement 'Stoe DIF4'
_computing_data_collection 'Stoe DIF4'
_computing_data_reduction 'Stoe REDU4'
_computing_molecular_graphics 'Siemens XP'
_computing_publication_material SHELXL-97
_computing_structure_refinement 'SHELXL-97 (Sheldrick, 1997)'
_computing_structure_solution 'SHELXS-97 (Sheldrick, 1990)'
_diffrn_ambient_temperature 143(2)
_diffrn_measured_fraction_theta_full 0.997
_diffrn_measured_fraction_theta_max 0.997
_diffrn_measurement_device_type 'Stoe STADI-4'
_diffrn_measurement_method \w/\q-scans
_diffrn_radiation_monochromator graphite
_diffrn_radiation_source 'fine-focus sealed tube'
_diffrn_radiation_type MoK\a
_diffrn_radiation_wavelength 0.71073
_diffrn_reflns_av_R_equivalents 0.0391
_diffrn_reflns_av_sigmaI/netI 0.0393
_diffrn_reflns_limit_h_max 0
_diffrn_reflns_limit_h_min -11
_diffrn_reflns_limit_k_max 4
_diffrn_reflns_limit_k_min -20
_diffrn_reflns_limit_l_max 20
_diffrn_reflns_limit_l_min -20
_diffrn_reflns_number 7116
_diffrn_reflns_theta_full 25.03
_diffrn_reflns_theta_max 25.03
_diffrn_reflns_theta_min 3.13
_diffrn_standards_decay_% 0
_diffrn_standards_interval_time 60
_diffrn_standards_number 3
_exptl_absorpt_coefficient_mu 4.004
_exptl_absorpt_correction_T_max 0.999
_exptl_absorpt_correction_T_min 0.489
_exptl_absorpt_correction_type Psi-scans
_exptl_absorpt_process_details XEMP
_exptl_crystal_colour 'pale yellow'
_exptl_crystal_density_diffrn 1.596
_exptl_crystal_density_method 'not measured'
_exptl_crystal_description prism
_exptl_crystal_F_000 1448
_exptl_crystal_size_max 0.60
_exptl_crystal_size_mid 0.45
_exptl_crystal_size_min 0.30
_refine_diff_density_max 1.089
_refine_diff_density_min -1.803
_refine_diff_density_rms 0.116
_refine_ls_extinction_method none
_refine_ls_goodness_of_fit_ref 1.035
_refine_ls_hydrogen_treatment 'rigid methyls, others riding'
_refine_ls_matrix_type full
_refine_ls_number_parameters 332
_refine_ls_number_reflns 5306
_refine_ls_number_restraints 47
_refine_ls_restrained_S_all 1.031
_refine_ls_R_factor_all 0.0422
_refine_ls_R_factor_gt 0.0329
_refine_ls_shift/su_max 0.008
_refine_ls_shift/su_mean 0.000
_refine_ls_structure_factor_coef Fsqd
_refine_ls_weighting_details 'calc w=1/[\s^2^(Fo^2^)+(0.0407P)^2^+4.0731P] where P=(Fo^2^+2Fc^2^)/3'
_refine_ls_weighting_scheme calc
_refine_ls_wR_factor_gt 0.0768
_refine_ls_wR_factor_ref 0.0822
_reflns_number_gt 4529
_reflns_number_total 5306
_reflns_threshold_expression >2sigma(I)
_cod_data_source_file om060344jsi20060425_125952.cif
_cod_data_source_block najah
_cod_original_sg_symbol_H-M 'P 21/n'
_cod_database_code 4075527

loop_
_symmetry_equiv_pos_as_xyz
'x, y, z'
'-x+1/2, y+1/2, -z+1/2'
'-x, -y, -z'
'x-1/2, -y-1/2, z-1/2'

loop_
_atom_site_label
_atom_site_type_symbol
_atom_site_fract_x
_atom_site_fract_y
_atom_site_fract_z
_atom_site_U_iso_or_equiv
_atom_site_adp_type
_atom_site_occupancy
_atom_site_symmetry_multiplicity
_atom_site_calc_flag
_atom_site_refinement_flags
W W 0.338743(18) 0.592388(11) 0.333547(11) 0.02659(8) Uani 1 1 d .
P P 0.47965(11) 0.50324(7) 0.26118(7) 0.0219(2) Uani 1 1 d .
Si1 Si 0.60708(14) 0.33658(8) 0.28732(9) 0.0318(3) Uani 1 1 d U
Si2 Si 0.77683(13) 0.49105(9) 0.33319(8) 0.0325(3) Uani 1 1 d U
N1 N 0.3713(4) 0.4413(2) 0.2119(2) 0.0236(8) Uani 1 1 d U
N2 N 0.2711(4) 0.4143(2) 0.0918(2) 0.0290(9) Uani 1 1 d U
O1 O 0.2149(4) 0.4328(3) 0.3866(3) 0.0491(11) Uani 1 1 d .
O2 O 0.5346(5) 0.5971(3) 0.4861(3) 0.0739(15) Uani 1 1 d .
O3 O 0.1303(5) 0.6904(3) 0.4162(3) 0.0620(13) Uani 1 1 d .
O4 O 0.4811(5) 0.7400(2) 0.2669(3) 0.0575(12) Uani 1 1 d .
O5 O 0.1295(4) 0.5852(2) 0.1865(3) 0.0470(10) Uani 1 1 d .
O6 O 0.3844(4) 0.6426(2) 0.1114(2) 0.0405(9) Uani 1 1 d .
O7 O 0.3295(4) 0.5759(2) 0.0043(2) 0.0475(10) Uani 1 1 d .
C1 C 0.2591(5) 0.4895(3) 0.3689(3) 0.0337(12) Uani 1 1 d .
C2 C 0.4662(6) 0.5946(3) 0.4299(3) 0.0416(13) Uani 1 1 d .
C3 C 0.2078(6) 0.6552(3) 0.3869(3) 0.0388(13) Uani 1 1 d .
C4 C 0.4291(6) 0.6881(3) 0.2916(3) 0.0399(13) Uani 1 1 d .
C5 C 0.2057(5) 0.5884(3) 0.2388(3) 0.0316(11) Uani 1 1 d .
C6 C 0.3633(4) 0.4513(3) 0.1396(3) 0.0232(9) Uani 1 1 d U
C7 C 0.4595(5) 0.5115(3) 0.1076(3) 0.0266(10) Uani 1 1 d U
H7 H 0.5102 0.4843 0.0692 0.032 Uiso 1 1 calc R
C8 C 0.5591(4) 0.5347(3) 0.1757(3) 0.0251(10) Uani 1 1 d U
H8A H 0.5743 0.5919 0.1765 0.030 Uiso 1 1 calc R
H8B H 0.6459 0.5079 0.1731 0.030 Uiso 1 1 calc R
C9 C 0.6050(4) 0.4438(3) 0.3165(3) 0.0247(10) Uani 1 1 d U
H9 H 0.5729 0.4424 0.3685 0.030 Uiso 1 1 calc R
C10 C 0.4494(6) 0.2882(3) 0.3111(4) 0.0520(16) Uani 1 1 d U
H10A H 0.3741 0.3075 0.2767 0.062 Uiso 1 1 calc R
H10B H 0.4341 0.3002 0.3639 0.062 Uiso 1 1 calc R
H10C H 0.4574 0.2315 0.3050 0.062 Uiso 1 1 calc R
C11 C 0.7444(6) 0.2846(3) 0.3466(4) 0.0454(14) Uani 1 1 d U
H11A H 0.7412 0.2287 0.3343 0.054 Uiso 1 1 calc R
H11B H 0.7328 0.2918 0.4007 0.054 Uiso 1 1 calc R
H11C H 0.8310 0.3061 0.3357 0.054 Uiso 1 1 calc R
C12 C 0.6328(6) 0.3222(3) 0.1845(3) 0.0452(14) Uani 1 1 d U
H12A H 0.6533 0.2671 0.1755 0.054 Uiso 1 1 calc R
H12B H 0.7073 0.3549 0.1713 0.054 Uiso 1 1 calc R
H12C H 0.5513 0.3370 0.1527 0.054 Uiso 1 1 calc R
C13 C 0.8483(6) 0.4644(4) 0.4313(3) 0.0530(16) Uani 1 1 d U
H13A H 0.8575 0.4074 0.4352 0.064 Uiso 1 1 calc R
H13B H 0.7888 0.4829 0.4684 0.064 Uiso 1 1 calc R
H13C H 0.9364 0.4888 0.4419 0.064 Uiso 1 1 calc R
C14 C 0.7701(6) 0.6003(3) 0.3286(4) 0.0526(16) Uani 1 1 d U
H14A H 0.8595 0.6217 0.3430 0.063 Uiso 1 1 calc R
H14B H 0.7079 0.6197 0.3638 0.063 Uiso 1 1 calc R
H14C H 0.7395 0.6167 0.2765 0.063 Uiso 1 1 calc R
C15 C 0.8936(5) 0.4591(4) 0.2627(4) 0.0491(15) Uani 1 1 d U
H15A H 0.9818 0.4825 0.2760 0.059 Uiso 1 1 calc R
H15B H 0.8588 0.4761 0.2115 0.059 Uiso 1 1 calc R
H15C H 0.9014 0.4020 0.2637 0.059 Uiso 1 1 calc R
C16 C 0.1706(5) 0.3659(3) 0.1239(3) 0.0292(11) Uani 1 1 d U
H16A H 0.1644 0.3805 0.1778 0.035 Uiso 1 1 calc R
H16B H 0.1970 0.3102 0.1223 0.035 Uiso 1 1 calc R
C17 C 0.0365(5) 0.3772(4) 0.0789(3) 0.0434(14) Uani 1 1 d U
H17A H 0.0054 0.4314 0.0857 0.052 Uiso 1 1 calc R
H17B H -0.0296 0.3413 0.0985 0.052 Uiso 1 1 calc R
C18 C 0.0446(6) 0.3615(5) -0.0055(4) 0.0575(18) Uani 1 1 d U
H18A H 0.0631 0.3053 -0.0132 0.069 Uiso 1 1 calc R
H18B H -0.0423 0.3741 -0.0342 0.069 Uiso 1 1 calc R
C19 C 0.1541(6) 0.4103(4) -0.0356(3) 0.0431(14) Uani 1 1 d U
H19A H 0.1631 0.3958 -0.0892 0.052 Uiso 1 1 calc R
H19B H 0.1290 0.4663 -0.0345 0.052 Uiso 1 1 calc R
C20 C 0.2856(5) 0.3985(3) 0.0110(3) 0.0311(11) Uani 1 1 d U
H20A H 0.3165 0.3441 0.0051 0.037 Uiso 1 1 calc R
H20B H 0.3535 0.4341 -0.0072 0.037 Uiso 1 1 calc R
C21 C 0.3831(5) 0.5795(3) 0.0682(3) 0.0306(11) Uani 1 1 d U
C22 C 0.3167(6) 0.7118(3) 0.0783(4) 0.0449(15) Uani 1 1 d U
H22A H 0.2898 0.7456 0.1198 0.054 Uiso 1 1 calc R
H22B H 0.2346 0.6956 0.0467 0.054 Uiso 1 1 calc R
C23 C 0.4026(6) 0.7572(3) 0.0306(4) 0.0475(15) Uani 1 1 d U
H23A H 0.4856 0.7717 0.0611 0.057 Uiso 1 1 calc R
H23B H 0.3554 0.8046 0.0120 0.057 Uiso 1 1 calc R
H23C H 0.4237 0.7253 -0.0129 0.057 Uiso 1 1 calc R

loop_
_atom_site_aniso_label
_atom_site_aniso_U_11
_atom_site_aniso_U_22
_atom_site_aniso_U_33
_atom_site_aniso_U_23
_atom_site_aniso_U_13
_atom_site_aniso_U_12
W 0.03044(12) 0.02423(12) 0.02609(12) -0.00191(9) 0.00788(8) 0.00144(9)
P 0.0247(5) 0.0196(6) 0.0218(6) -0.0003(5) 0.0040(5) -0.0029(5)
Si1 0.0375(7) 0.0230(7) 0.0348(8) 0.0013(6) 0.0025(6) 0.0004(6)
Si2 0.0276(6) 0.0353(8) 0.0339(8) 0.0001(7) -0.0017(6) -0.0052(6)
N1 0.0247(18) 0.0216(19) 0.025(2) -0.0008(17) 0.0028(16) -0.0028(17)
N2 0.032(2) 0.032(2) 0.023(2) 0.0011(18) 0.0023(17) -0.0104(18)
O1 0.051(2) 0.042(2) 0.056(3) 0.014(2) 0.014(2) -0.010(2)
O2 0.079(3) 0.094(4) 0.044(3) -0.010(3) -0.016(3) 0.001(3)
O3 0.070(3) 0.048(3) 0.074(3) -0.007(2) 0.040(3) 0.013(2)
O4 0.076(3) 0.033(2) 0.068(3) -0.003(2) 0.032(3) -0.017(2)
O5 0.044(2) 0.050(3) 0.046(2) 0.008(2) -0.003(2) 0.005(2)
O6 0.054(2) 0.0291(19) 0.040(2) 0.0034(18) 0.0132(18) 0.0103(18)
O7 0.060(2) 0.033(2) 0.046(3) 0.0076(19) -0.017(2) -0.0014(19)
C1 0.032(2) 0.041(3) 0.029(3) 0.000(3) 0.009(2) 0.008(2)
C2 0.049(3) 0.040(3) 0.035(3) -0.005(3) 0.002(3) 0.000(3)
C3 0.049(3) 0.032(3) 0.039(3) 0.004(3) 0.022(3) -0.001(3)
C4 0.044(3) 0.037(3) 0.039(3) -0.009(3) 0.009(3) -0.003(3)
C5 0.034(3) 0.026(3) 0.036(3) 0.009(2) 0.009(2) 0.004(2)
C6 0.021(2) 0.023(2) 0.026(2) -0.001(2) 0.0050(18) 0.0010(19)
C7 0.031(2) 0.026(2) 0.024(2) -0.001(2) 0.0071(19) -0.003(2)
C8 0.028(2) 0.023(2) 0.025(2) 0.002(2) 0.0056(19) -0.006(2)
C9 0.027(2) 0.024(2) 0.023(2) -0.003(2) 0.0043(19) 0.0001(19)
C10 0.052(3) 0.036(3) 0.067(4) 0.016(3) -0.002(3) -0.016(3)
C11 0.048(3) 0.036(3) 0.051(4) 0.009(3) -0.003(3) 0.007(3)
C12 0.059(3) 0.032(3) 0.044(3) -0.011(3) 0.001(3) 0.007(3)
C13 0.045(3) 0.070(4) 0.042(3) -0.002(3) -0.008(3) -0.004(3)
C14 0.046(3) 0.038(3) 0.071(5) -0.004(3) -0.009(3) -0.012(3)
C15 0.029(3) 0.063(4) 0.056(4) 0.000(3) 0.012(3) -0.003(3)
C16 0.035(2) 0.027(2) 0.026(3) 0.004(2) 0.004(2) -0.009(2)
C17 0.032(3) 0.055(4) 0.044(3) 0.003(3) 0.001(2) -0.012(3)
C18 0.042(3) 0.085(5) 0.043(3) -0.002(4) -0.011(3) -0.020(3)
C19 0.045(3) 0.054(4) 0.028(3) 0.000(3) -0.006(2) -0.006(3)
C20 0.034(2) 0.033(3) 0.027(3) -0.001(2) 0.005(2) -0.002(2)
C21 0.027(2) 0.030(3) 0.035(3) 0.005(2) 0.007(2) -0.007(2)
C22 0.045(3) 0.031(3) 0.061(4) 0.008(3) 0.017(3) 0.016(3)
C23 0.051(3) 0.032(3) 0.061(4) 0.011(3) 0.010(3) 0.002(3)

loop_
_atom_type_symbol
_atom_type_description
_atom_type_scat_dispersion_real
_atom_type_scat_dispersion_imag
_atom_type_scat_source
C C 0.0033 0.0016 'International Tables Vol C Tables 4.2.6.8 and 6.1.1.4'
H H 0.0000 0.0000 'International Tables Vol C Tables 4.2.6.8 and 6.1.1.4'
N N 0.0061 0.0033 'International Tables Vol C Tables 4.2.6.8 and 6.1.1.4'
O O 0.0106 0.0060 'International Tables Vol C Tables 4.2.6.8 and 6.1.1.4'
Si Si 0.0817 0.0704 'International Tables Vol C Tables 4.2.6.8 and 6.1.1.4'
P P 0.1023 0.0942 'International Tables Vol C Tables 4.2.6.8 and 6.1.1.4'
W W -0.8490 6.8722 'International Tables Vol C Tables 4.2.6.8 and 6.1.1.4'

loop_
_geom_angle_atom_site_label_1
_geom_angle_atom_site_label_2
_geom_angle_atom_site_label_3
_geom_angle
C3 W C2 89.3(2)
C3 W C5 89.6(2)
C2 W C5 178.0(2)
C3 W C4 94.3(2)
C2 W C4 91.2(2)
C5 W C4 90.6(2)
C3 W C1 91.4(2)
C2 W C1 89.7(2)
C5 W C1 88.6(2)
C4 W C1 174.2(2)
C3 W P 173.10(17)
C2 W P 95.46(17)
C5 W P 85.48(14)
C4 W P 90.62(16)
C1 W P 83.63(14)
N1 P C9 107.5(2)
N1 P C8 94.1(2)
C9 P C8 105.5(2)
N1 P W 105.90(13)
C9 P W 117.42(16)
C8 P W 123.03(16)
C10 Si1 C12 110.9(3)
C10 Si1 C11 105.1(3)
C12 Si1 C11 108.3(3)
C10 Si1 C9 109.5(3)
C12 Si1 C9 113.2(2)
C11 Si1 C9 109.5(2)
C13 Si2 C15 109.5(3)
C13 Si2 C14 107.1(3)
C15 Si2 C14 106.6(3)
C13 Si2 C9 107.6(3)
C15 Si2 C9 113.0(2)
C14 Si2 C9 112.9(2)
C6 N1 P 113.7(3)
C6 N2 C16 118.9(4)
C6 N2 C20 124.4(4)
C16 N2 C20 114.0(4)
C21 O6 C22 117.0(4)
O1 C1 W 178.4(5)
O2 C2 W 177.3(5)
O3 C3 W 178.3(6)
O4 C4 W 178.1(5)
O5 C5 W 178.7(5)
N1 C6 N2 122.2(4)
N1 C6 C7 117.8(4)
N2 C6 C7 119.9(4)
C21 C7 C8 114.8(4)
C21 C7 C6 111.5(4)
C8 C7 C6 105.6(4)
C7 C8 P 105.1(3)
P C9 Si2 114.5(3)
P C9 Si1 114.6(3)
Si2 C9 Si1 114.6(2)
N2 C16 C17 109.9(4)
C16 C17 C18 111.2(5)
C19 C18 C17 110.7(5)
C20 C19 C18 111.3(5)
N2 C20 C19 109.9(4)
O7 C21 O6 124.2(5)
O7 C21 C7 123.2(5)
O6 C21 C7 112.6(4)
O6 C22 C23 112.2(4)

loop_
_geom_bond_atom_site_label_1
_geom_bond_atom_site_label_2
_geom_bond_distance
W C3 2.001(5)
W C2 2.026(6)
W C5 2.037(6)
W C4 2.044(6)
W C1 2.055(6)
W P 2.5106(14)
P N1 1.698(4)
P C9 1.826(5)
P C8 1.851(5)
Si1 C10 1.870(6)
Si1 C12 1.871(6)
Si1 C11 1.873(6)
Si1 C9 1.906(5)
Si2 C13 1.864(6)
Si2 C15 1.870(6)
Si2 C14 1.871(6)
Si2 C9 1.904(5)
N1 C6 1.280(6)
N2 C6 1.348(6)
N2 C16 1.461(6)
N2 C20 1.470(6)
O1 C1 1.122(7)
O2 C2 1.151(7)
O3 C3 1.146(6)
O4 C4 1.138(7)
O5 C5 1.141(7)
O6 C21 1.320(6)
O6 C22 1.460(6)
O7 C21 1.202(6)
C6 C7 1.555(6)
C7 C21 1.525(7)
C7 C8 1.539(6)
C16 C17 1.509(7)
C17 C18 1.520(8)
C18 C19 1.518(8)
C19 C20 1.502(7)
C22 C23 1.481(8)
